data_1561231
loop_
_publ_author_name
'M\;aczka, Miros\/law'
'Kucharska, Edyta'
'G\;agor, Anna'
'Pikul, Adam'
'Hanuza, Jerzy'

_publ_section_title
;
 Synthesis, magnetic and vibrational properties of two novel mixed-valence
 iron(II)-iron(III) formate frameworks
;
_journal_name_full 'Journal of Solid State Chemistry'
_journal_page_first 163
_journal_page_last 169
_journal_paper_doi 10.1016/j.jssc.2017.10.016
_journal_volume 258
_journal_year 2018
_chemical_absolute_configuration .
_chemical_formula_sum 'C8 H14 Fe2 N O13'
_chemical_formula_weight 443.9
_space_group_IT_number 163
_space_group_name_Hall '-P 3 2c'
_space_group_name_H-M_alt 'P -3 1 c'
_symmetry_cell_setting trigonal
_symmetry_Int_Tables_number 163
_symmetry_space_group_name_Hall '-P 3 2c'
_symmetry_space_group_name_H-M 'P -3 1 c'
_cell_angle_alpha 90
_cell_angle_beta 90
_cell_angle_gamma 120
_cell_formula_units_Z 2
_cell_length_a 8.2317(2)
_cell_length_b 8.2317(2)
_cell_length_c 14.1998(5)
_cell_measurement_temperature 295
_cell_volume 833.28(4)
_diffrn_ambient_temperature 295
_diffrn_measurement_device PANalitycal
_diffrn_measurement_device_type 'powder diffractometer'
_diffrn_radiation_probe x-ray
_diffrn_radiation_type CuK\a
_diffrn_radiation_wavelength 1.5418
_exptl_absorpt_coefficient_mu 14.606
_exptl_crystal_density_diffrn 1.7691
_exptl_crystal_F_000 434
_pd_instr_location ' ?'
_pd_meas_2theta_range_inc 0.026
_pd_meas_2theta_range_max 79.996
_pd_meas_2theta_range_min 8.017
_pd_meas_number_of_points 2742
_pd_proc_2theta_range_inc 0.026
_pd_proc_2theta_range_max 79.996
_pd_proc_2theta_range_min 8.017
_pd_proc_ls_background_function '10 Legendre polynoms'
_pd_proc_ls_pref_orient_corr none
_pd_proc_ls_profile_function Pseudo-Voigt
_pd_proc_ls_prof_R_factor 0.0101
_pd_proc_ls_prof_wR_expected 0.0092
_pd_proc_ls_prof_wR_factor 0.0139
_refine_diff_density_max 0.17
_refine_diff_density_min -0.25
_refine_ls_goodness_of_fit_all 1.52
_refine_ls_hydrogen_treatment constr
_refine_ls_number_constraints 1
_refine_ls_number_parameters 32
_refine_ls_number_restraints 3
_refine_ls_R_factor_all 0.0913
_refine_ls_R_factor_gt 0.0842
_refine_ls_shift/su_max 0.0208
_refine_ls_shift/su_mean 0.0170
_refine_ls_weighting_scheme sigma
_refine_ls_wR_factor_all 0.0731
_refine_ls_wR_factor_gt 0.0726
_cod_data_source_file HEAFeFe.cif
_cod_data_source_block II
_cod_depositor_comments
;
The following automatic conversions were performed:

data item '_diffrn_radiation_probe' value 'X-ray' was changed to
'x-ray' in accordance with the built-in table derived from the CIF
Core dictionary named 'cif_core.dic' version 2.4.5 last updated on
2014-11-21.

Automatic conversion script
Id: cif_fix_values 8369 2020-08-20 11:38:08Z andrius 
;
_cod_original_cell_volume 833.29(4)
_cod_original_sg_symbol_Hall '-P 3;-2c'
_cod_original_formula_sum 'C8 H14 Fe2 N1 O13'
_cod_database_code 1561231

loop_
_space_group_symop_id
_space_group_symop_operation_xyz
1 x,y,z
2 -y,x-y,z
3 -x+y,-x,z
4 -y,-x,-z+1/2
5 -x+y,y,-z+1/2
6 x,x-y,-z+1/2
7 -x,-y,-z
8 y,-x+y,-z
9 x-y,x,-z
10 y,x,z+1/2
11 x-y,-y,z+1/2
12 -x,-x+y,z+1/2

loop_
_atom_site_label
_atom_site_type_symbol
_atom_site_fract_x
_atom_site_fract_y
_atom_site_fract_z
_atom_site_adp_type
_atom_site_U_iso_or_equiv
_atom_site_site_symmetry_multiplicity
_atom_site_occupancy
_atom_site_calc_flag
_atom_site_refinement_flags
_atom_site_disorder_assembly
_atom_site_disorder_group
Fe1 Fe 0.333333 0.666667 0.25 Uiso 0.119(4) 2 1 d . . .
Fe2 Fe 0 0 0 Uiso 0.121(4) 2 1 d . . .
O1 O 0.0992(16) 0.4670(13) 0.1654(10) Uiso 0.1695 12 1 d . . .
O2 O -0.0010(16) 0.2041(11) 0.0846(8) Uiso 0.167 12 1 d . . .
C3 C 0.1239(6) 0.3530(13) 0.1200(14) Uiso 0.1808 12 1 d . . .
H1c3 H 0.251294 0.381962 0.111149 Uiso 0.217 12 1 d . . .
Oa O -0.351(7) 0.259(6) 0.0863(16) Uiso 0.082 12 0.1667 d . . .
Na N -0.351(7) 0.259(6) 0.0863(16) Uiso 0.082 12 0.1667 d . . .
C1a C -0.333333 0.333333 0.1808(14) Uiso 0.069 4 0.5 d . . .
C11a C -0.323(10) 0.252(8) 0.267(2) Uiso 0.069 12 0.1667 d . . .

loop_
_atom_type_symbol
_atom_type_scat_dispersion_real
_atom_type_scat_dispersion_imag
_atom_type_scat_source
C 0.0181 0.0091 'International Tables Vol C tables 4.2.6.8 and 6.1.1.1'
H 0.0000 0.0000 'International Tables Vol C tables 4.2.6.8 and 6.1.1.1'
Cr -0.1635 2.4439 'International Tables Vol C tables 4.2.6.8 and 6.1.1.1'
Mn -0.5299 2.8052 'International Tables Vol C tables 4.2.6.8 and 6.1.1.1'
N 0.0311 0.0180 'International Tables Vol C tables 4.2.6.8 and 6.1.1.1'
O 0.0492 0.0322 'International Tables Vol C tables 4.2.6.8 and 6.1.1.1'

loop_
_geom_angle_atom_site_label_1
_geom_angle_atom_site_label_2
_geom_angle_atom_site_label_3
_geom_angle_site_symmetry_1
_geom_angle_site_symmetry_2
_geom_angle_site_symmetry_3
_geom_angle
O1 Fe1 O1 . . 2_665 92.2(5)
O1 Fe1 O1 . . 3_565 92.2(5)
O1 Fe1 O1 . . 4_665 166.9(5)
O1 Fe1 O1 . . 5_555 97.9(5)
O1 Fe1 O1 . . 6_565 79.2(5)
O1 Fe1 O1 2_665 . 3_565 92.2(6)
O1 Fe1 O1 2_665 . 4_665 97.9(5)
O1 Fe1 O1 2_665 . 5_555 79.2(6)
O1 Fe1 O1 2_665 . 6_565 166.9(6)
O1 Fe1 O1 3_565 . 4_665 79.2(5)
O1 Fe1 O1 3_565 . 5_555 166.9(6)
O1 Fe1 O1 3_565 . 6_565 97.9(6)
O1 Fe1 O1 4_665 . 5_555 92.2(5)
O1 Fe1 O1 4_665 . 6_565 92.2(5)
O1 Fe1 O1 5_555 . 6_565 92.2(6)
O2 Fe2 O2 . . 2_555 89.7(5)
O2 Fe2 O2 . . 3_555 89.7(5)
O2 Fe2 O2 . . 7_555 180.0(5)
O2 Fe2 O2 . . 8_555 90.3(5)
O2 Fe2 O2 . . 9_555 90.3(5)
O2 Fe2 O2 2_555 . 3_555 89.7(4)
O2 Fe2 O2 2_555 . 7_555 90.3(5)
O2 Fe2 O2 2_555 . 8_555 180.0(5)
O2 Fe2 O2 2_555 . 9_555 90.3(4)
O2 Fe2 O2 3_555 . 7_555 90.3(5)
O2 Fe2 O2 3_555 . 8_555 90.3(4)
O2 Fe2 O2 3_555 . 9_555 180.0(5)
O2 Fe2 O2 7_555 . 8_555 89.7(5)
O2 Fe2 O2 7_555 . 9_555 89.7(5)
O2 Fe2 O2 8_555 . 9_555 89.7(4)
Fe1 O1 C3 . . . 116.3(9)
Fe2 O2 C3 . . . 134.2(10)
O1 C3 O2 . . . 126.1(10)

loop_
_geom_bond_atom_site_label_1
_geom_bond_atom_site_label_2
_geom_bond_site_symmetry_1
_geom_bond_site_symmetry_2
_geom_bond_distance
Fe1 O1 . . 2.166(11)
Fe1 O1 . 2_665 2.166(15)
Fe1 O1 . 3_565 2.166(14)
Fe1 O1 . 4_665 2.166(11)
Fe1 O1 . 5_555 2.166(15)
Fe1 O1 . 6_565 2.166(14)
Fe2 O2 . . 2.069(11)
Fe2 O2 . 2_555 2.069(10)
Fe2 O2 . 3_555 2.069(15)
Fe2 O2 . 7_555 2.069(11)
Fe2 O2 . 8_555 2.069(10)
Fe2 O2 . 9_555 2.069(15)
O1 C3 . . 1.24(2)
O2 C3 . . 1.246(13)

loop_
_restr_angle_atom_site_label_1
_restr_angle_site_symmetry_1
_restr_angle_atom_site_label_2
_restr_angle_site_symmetry_2
_restr_angle_atom_site_label_3
_restr_angle_site_symmetry_3
_restr_angle_target
_restr_angle_target_weight_param
O1 . C3 . O2 . 126 0.1

loop_
_restr_distance_atom_site_label_1
_restr_distance_site_symmetry_1
_restr_distance_atom_site_label_2
_restr_distance_site_symmetry_2
_restr_distance_target
_restr_distance_target_weight_param
O1 . C3 . 1.235 0.001
O2 . C3 . 1.245 0.001
